data_1570064
loop_
_publ_author_name
'Adamek, Jan'
'Marek-Urban, Paulina H'
'Wo&#x17a;niak, Krzysztof'
'Durka, Krzysztof'
'Luli&#x144;ski, Sergiusz'

_publ_section_title
;
 Highly electron-deficient 3,6-diaza-9-borafluorene scaffolds for the
 construction of luminescent chelate complexes.
;
_journal_issue 43
_journal_name_full 'Chemical science'
_journal_page_first 12133
_journal_page_last 12142
_journal_paper_doi 10.1039/d3sc03876a
_journal_volume 14
_journal_year 2023
_chemical_formula_sum 'C29 H17 B F2 N4 O'
_chemical_formula_weight 486.27
_space_group_crystal_system triclinic
_space_group_IT_number 2
_space_group_name_Hall '-P 1'
_space_group_name_H-M_alt 'P -1'
_atom_sites_solution_hydrogens geom
_audit_creation_method SHELXL-2013
_audit_update_record
;
2023-02-21 deposited with the CCDC.	2023-10-05 downloaded from the CCDC.
;
_cell_angle_alpha 79.331(4)
_cell_angle_beta 74.069(4)
_cell_angle_gamma 80.373(4)
_cell_formula_units_Z 2
_cell_length_a 9.4037(4)
_cell_length_b 9.4998(5)
_cell_length_c 13.2405(6)
_cell_measurement_reflns_used 8871
_cell_measurement_temperature 100(2)
_cell_measurement_theta_max 28.4440
_cell_measurement_theta_min 2.2580
_cell_volume 1109.21(9)
_computing_cell_refinement 'CrysAlisPro 1.171.42.70a (Rigaku OD, 2022)'
_computing_data_collection 'CrysAlisPro 1.171.42.70a (Rigaku OD, 2022)'
_computing_data_reduction 'CrysAlisPro 1.171.42.70a (Rigaku OD, 2022)'
_computing_structure_refinement 'SHELXL-2013 (Sheldrick, 2013)'
_diffrn_ambient_environment N~2~
_diffrn_ambient_temperature 100.01(10)
_diffrn_detector 'CCD plate'
_diffrn_detector_area_resol_mean 8.0013
_diffrn_detector_type Eos
_diffrn_measured_fraction_theta_full 0.999
_diffrn_measured_fraction_theta_max 0.950
_diffrn_measurement_device 'four-circle diffractometer'
_diffrn_measurement_device_type 'SuperNova, Single source at offset/far, Eos'
_diffrn_radiation_monochromator mirror
_diffrn_radiation_probe x-ray
_diffrn_radiation_type 'Mo K\a'
_diffrn_radiation_wavelength 0.71073
_diffrn_reflns_av_R_equivalents 0.0560
_diffrn_reflns_av_unetI/netI 0.0460
_diffrn_reflns_Laue_measured_fraction_full 0.999
_diffrn_reflns_Laue_measured_fraction_max 0.950
_diffrn_reflns_limit_h_max 12
_diffrn_reflns_limit_h_min -12
_diffrn_reflns_limit_k_max 12
_diffrn_reflns_limit_k_min -12
_diffrn_reflns_limit_l_max 18
_diffrn_reflns_limit_l_min -18
_diffrn_reflns_number 26344
_diffrn_reflns_point_group_measured_fraction_full 0.999
_diffrn_reflns_point_group_measured_fraction_max 0.950
_diffrn_reflns_theta_full 25.242
_diffrn_reflns_theta_max 29.048
_diffrn_reflns_theta_min 2.198
_diffrn_source 'micro-focus sealed X-ray tube'
_diffrn_source_type 'SuperNova (Mo) X-ray Source'
_exptl_absorpt_coefficient_mu 0.102
_exptl_absorpt_correction_T_max 1.000
_exptl_absorpt_correction_T_min 0.502
_exptl_absorpt_correction_type gaussian
_exptl_absorpt_process_details
;
CrysAlisPro 1.171.42.70a (Rigaku Oxford Diffraction, 2022)
Numerical absorption correction based on gaussian integration over
a multifaceted crystal model
Empirical absorption correction using spherical harmonics,
implemented in SCALE3 ABSPACK scaling algorithm.
;
_exptl_crystal_colour colourless
_exptl_crystal_density_diffrn 1.456
_exptl_crystal_description block
_exptl_crystal_F_000 500
_exptl_crystal_preparation Luminescent
_exptl_crystal_size_max 0.603
_exptl_crystal_size_mid 0.221
_exptl_crystal_size_min 0.072
_refine_diff_density_max 0.300
_refine_diff_density_min -0.277
_refine_diff_density_rms 0.051
_refine_ls_extinction_method none
_refine_ls_goodness_of_fit_ref 1.048
_refine_ls_hydrogen_treatment constr
_refine_ls_matrix_type full
_refine_ls_number_parameters 334
_refine_ls_number_reflns 5623
_refine_ls_number_restraints 0
_refine_ls_restrained_S_all 1.048
_refine_ls_R_factor_all 0.0662
_refine_ls_R_factor_gt 0.0513
_refine_ls_shift/su_max 0.000
_refine_ls_shift/su_mean 0.000
_refine_ls_structure_factor_coef Fsqd
_refine_ls_weighting_details 'w=1/[\s^2^(Fo^2^)+(0.0413P)^2^+0.5666P] where P=(Fo^2^+2Fc^2^)/3'
_refine_ls_weighting_scheme calc
_refine_ls_wR_factor_gt 0.1097
_refine_ls_wR_factor_ref 0.1187
_reflns_Friedel_coverage 0.000
_reflns_number_gt 4522
_reflns_number_total 5623
_reflns_threshold_expression 'I > 2\s(I)'
_cod_data_source_file d3sc03876a3.cif
_cod_data_source_block 3e
_cod_depositor_comments 'Adding full bibliography for 1570062--1570068.cif.'
_cod_database_code 1570064
_shelx_space_group_comment
;
The symmetry employed for this shelxl refinement is uniquely defined
by the following loop, which should always be used as a source of
symmetry information in preference to the above space-group names.
They are only intended as comments.
;
_oxdiff_exptl_absorpt_empirical_full_min 0.754
_oxdiff_exptl_absorpt_empirical_full_max 1.319
_oxdiff_exptl_absorpt_empirical_details
;
Empirical correction (ABSPACK) includes:
- Absorption correction using spherical harmonics
- Frame scaling
- Detector area scaling
;
_shelxl_version_number 2013-4

loop_
_space_group_symop_operation_xyz
'x, y, z'
'-x, -y, -z'

loop_
_atom_site_label
_atom_site_type_symbol
_atom_site_fract_x
_atom_site_fract_y
_atom_site_fract_z
_atom_site_U_iso_or_equiv
_atom_site_adp_type
_atom_site_occupancy
_atom_site_site_symmetry_order
_atom_site_calc_flag
_atom_site_refinement_flags_posn
_atom_site_refinement_flags_adp
_atom_site_refinement_flags_occupancy
_atom_site_disorder_assembly
_atom_site_disorder_group
F1 F 0.67693(11) 0.40075(11) 0.48210(8) 0.0319(3) Uani 1 1 d . . . . .
F2 F 0.58624(12) 0.57574(11) 0.62472(9) 0.0353(3) Uani 1 1 d . . . . .
O1 O 0.40243(13) 0.02249(12) 0.87905(9) 0.0233(3) Uani 1 1 d . . . . .
N3 N 0.21871(14) 0.10802(13) 0.77131(10) 0.0160(3) Uani 1 1 d . . . . .
N4 N 0.04051(14) -0.01837(13) 0.77121(10) 0.0165(3) Uani 1 1 d . . . . .
C17 C 0.17897(17) -0.09253(16) 0.91537(12) 0.0167(3) Uani 1 1 d . . . . .
C5 C 0.49916(16) 0.12166(16) 0.67969(12) 0.0176(3) Uani 1 1 d . . . . .
C23 C 0.14576(16) -0.00561(16) 0.82049(12) 0.0159(3) Uani 1 1 d . . . . .
C6 C 0.47555(17) 0.36362(17) 0.71112(12) 0.0186(3) Uani 1 1 d . . . . .
C18 C 0.08334(17) -0.18584(17) 0.98686(12) 0.0193(3) Uani 1 1 d . . . . .
H18 H -0.0071 -0.1975 0.9723 0.023 Uiso 1 1 calc R U . . .
N1 N 0.69422(15) 0.16351(17) 0.47852(11) 0.0264(3) Uani 1 1 d . . . . .
N2 N 0.43444(16) 0.58326(15) 0.78670(13) 0.0279(3) Uani 1 1 d . . . . .
C12 C 0.15592(16) 0.17459(16) 0.68702(12) 0.0161(3) Uani 1 1 d . . . . .
C1 C 0.54399(16) 0.25886(17) 0.63575(12) 0.0182(3) Uani 1 1 d . . . . .
C10 C 0.37761(17) 0.29807(17) 0.80250(12) 0.0187(3) Uani 1 1 d . . . . .
C24 C -0.03633(17) -0.14207(16) 0.78119(12) 0.0178(3) Uani 1 1 d . . . . .
C29 C 0.04807(18) -0.27002(17) 0.75482(13) 0.0215(3) Uani 1 1 d . . . . .
H29 H 0.1538 -0.2783 0.7357 0.026 Uiso 1 1 calc R U . . .
C19 C 0.11949(19) -0.26048(17) 1.07776(13) 0.0232(3) Uani 1 1 d . . . . .
H19 H 0.0537 -0.3223 1.1261 0.028 Uiso 1 1 calc R U . . .
C13 C 0.18972(17) 0.29461(16) 0.61031(12) 0.0185(3) Uani 1 1 d . . . . .
H13 H 0.2638 0.3511 0.6110 0.022 Uiso 1 1 calc R U . . .
C9 C 0.31021(19) 0.37797(18) 0.88429(13) 0.0244(4) Uani 1 1 d . . . . .
H9 H 0.2428 0.3378 0.9464 0.029 Uiso 1 1 calc R U . . .
C16 C -0.03411(17) 0.12530(17) 0.60899(13) 0.0203(3) Uani 1 1 d . . . . .
H16 H -0.1084 0.0689 0.6087 0.024 Uiso 1 1 calc R U . . .
C2 C 0.63710(18) 0.27065(19) 0.53366(13) 0.0231(3) Uani 1 1 d . . . . .
C4 C 0.55845(18) 0.00638(18) 0.62355(13) 0.0220(3) Uani 1 1 d . . . . .
H4 H 0.5321 -0.0878 0.6521 0.026 Uiso 1 1 calc R U . . .
C21 C 0.34905(19) -0.15259(17) 1.02998(13) 0.0230(3) Uani 1 1 d . . . . .
H21 H 0.4407 -0.1443 1.0443 0.028 Uiso 1 1 calc R U . . .
C3 C 0.65721(18) 0.0325(2) 0.52469(14) 0.0264(4) Uani 1 1 d . . . . .
H3 H 0.7010 -0.0471 0.4878 0.032 Uiso 1 1 calc R U . . .
C14 C 0.11076(17) 0.32752(17) 0.53354(13) 0.0202(3) Uani 1 1 d . . . . .
H14 H 0.1305 0.4090 0.4804 0.024 Uiso 1 1 calc R U . . .
C11 C 0.04467(17) 0.09440(16) 0.68630(12) 0.0166(3) Uani 1 1 d . . . . .
C25 C -0.19134(18) -0.12660(18) 0.80850(13) 0.0231(3) Uani 1 1 d . . . . .
H25 H -0.2471 -0.0375 0.8261 0.028 Uiso 1 1 calc R U . . .
C20 C 0.2537(2) -0.24477(18) 1.09851(13) 0.0241(4) Uani 1 1 d . . . . .
H20 H 0.2797 -0.2980 1.1604 0.029 Uiso 1 1 calc R U . . .
C28 C -0.0257(2) -0.38637(18) 0.75694(14) 0.0269(4) Uani 1 1 d . . . . .
H28 H 0.0301 -0.4756 0.7398 0.032 Uiso 1 1 calc R U . . .
C7 C 0.49492(18) 0.50575(18) 0.70999(14) 0.0239(4) Uani 1 1 d . . . . .
C15 C 0.00157(18) 0.24367(18) 0.53176(13) 0.0218(3) Uani 1 1 d . . . . .
H15 H -0.0488 0.2685 0.4766 0.026 Uiso 1 1 calc R U . . .
B1 B 0.3716(2) 0.13147(19) 0.79023(14) 0.0183(3) Uani 1 1 d . . . . .
C22 C 0.31056(17) -0.07128(16) 0.93924(12) 0.0185(3) Uani 1 1 d . . . . .
C26 C -0.2632(2) -0.24347(19) 0.80964(15) 0.0286(4) Uani 1 1 d . . . . .
H26 H -0.3689 -0.2349 0.8280 0.034 Uiso 1 1 calc R U . . .
C27 C -0.1802(2) -0.37266(19) 0.78393(15) 0.0299(4) Uani 1 1 d . . . . .
H27 H -0.2296 -0.4525 0.7848 0.036 Uiso 1 1 calc R U . . .
C8 C 0.3431(2) 0.5185(2) 0.87384(15) 0.0308(4) Uani 1 1 d . . . . .
H8 H 0.2987 0.5715 0.9312 0.037 Uiso 1 1 calc R U . . .

loop_
_atom_site_aniso_label
_atom_site_aniso_U_11
_atom_site_aniso_U_22
_atom_site_aniso_U_33
_atom_site_aniso_U_23
_atom_site_aniso_U_13
_atom_site_aniso_U_12
F1 0.0299(6) 0.0325(6) 0.0289(5) 0.0065(4) -0.0032(4) -0.0109(4)
F2 0.0341(6) 0.0254(5) 0.0444(6) 0.0013(5) -0.0037(5) -0.0153(5)
O1 0.0220(6) 0.0249(6) 0.0246(6) 0.0058(5) -0.0115(5) -0.0085(5)
N3 0.0165(6) 0.0157(6) 0.0157(6) -0.0008(5) -0.0042(5) -0.0031(5)
N4 0.0167(6) 0.0161(6) 0.0174(6) 0.0003(5) -0.0058(5) -0.0044(5)
C17 0.0176(7) 0.0156(7) 0.0164(7) -0.0019(6) -0.0050(6) -0.0006(6)
C5 0.0147(7) 0.0200(7) 0.0204(7) -0.0023(6) -0.0092(6) -0.0013(6)
C23 0.0140(7) 0.0169(7) 0.0167(7) -0.0027(6) -0.0036(6) -0.0018(5)
C6 0.0165(7) 0.0185(7) 0.0227(8) -0.0016(6) -0.0085(6) -0.0026(6)
C18 0.0174(7) 0.0210(8) 0.0186(7) -0.0038(6) -0.0032(6) -0.0012(6)
N1 0.0177(7) 0.0414(9) 0.0216(7) -0.0076(6) -0.0051(6) -0.0040(6)
N2 0.0245(8) 0.0205(7) 0.0436(9) -0.0108(6) -0.0126(7) -0.0024(6)
C12 0.0147(7) 0.0168(7) 0.0164(7) -0.0038(6) -0.0041(6) 0.0002(6)
C1 0.0135(7) 0.0205(8) 0.0212(7) -0.0012(6) -0.0061(6) -0.0025(6)
C10 0.0172(7) 0.0202(8) 0.0209(8) -0.0017(6) -0.0088(6) -0.0028(6)
C24 0.0200(8) 0.0175(7) 0.0166(7) 0.0011(6) -0.0059(6) -0.0064(6)
C29 0.0205(8) 0.0218(8) 0.0208(8) -0.0016(6) -0.0037(6) -0.0028(6)
C19 0.0268(9) 0.0188(8) 0.0201(8) 0.0008(6) -0.0012(6) -0.0045(6)
C13 0.0165(7) 0.0176(7) 0.0207(7) -0.0015(6) -0.0037(6) -0.0033(6)
C9 0.0227(8) 0.0272(9) 0.0238(8) -0.0064(7) -0.0066(7) -0.0006(7)
C16 0.0164(8) 0.0237(8) 0.0231(8) -0.0030(6) -0.0074(6) -0.0052(6)
C2 0.0177(8) 0.0289(9) 0.0229(8) 0.0019(7) -0.0068(6) -0.0067(6)
C4 0.0184(8) 0.0238(8) 0.0268(8) -0.0067(7) -0.0094(6) -0.0016(6)
C21 0.0265(9) 0.0215(8) 0.0241(8) -0.0016(7) -0.0127(7) -0.0029(6)
C3 0.0180(8) 0.0356(10) 0.0300(9) -0.0160(8) -0.0081(7) 0.0005(7)
C14 0.0190(8) 0.0180(7) 0.0212(8) 0.0050(6) -0.0060(6) -0.0031(6)
C11 0.0161(7) 0.0152(7) 0.0167(7) -0.0009(6) -0.0018(6) -0.0026(6)
C25 0.0198(8) 0.0201(8) 0.0296(9) -0.0011(7) -0.0081(7) -0.0032(6)
C20 0.0333(9) 0.0202(8) 0.0196(8) 0.0003(6) -0.0105(7) -0.0022(7)
C28 0.0370(10) 0.0163(8) 0.0267(9) -0.0011(7) -0.0072(7) -0.0048(7)
C7 0.0203(8) 0.0196(8) 0.0335(9) -0.0005(7) -0.0098(7) -0.0060(6)
C15 0.0193(8) 0.0263(8) 0.0200(8) 0.0022(6) -0.0088(6) -0.0032(6)
B1 0.0171(8) 0.0196(8) 0.0197(8) -0.0018(7) -0.0067(7) -0.0036(6)
C22 0.0207(8) 0.0164(7) 0.0185(7) -0.0020(6) -0.0058(6) -0.0022(6)
C26 0.0234(9) 0.0280(9) 0.0366(10) 0.0051(8) -0.0129(7) -0.0107(7)
C27 0.0384(10) 0.0221(8) 0.0345(10) 0.0039(7) -0.0172(8) -0.0142(7)
C8 0.0285(9) 0.0305(9) 0.0370(10) -0.0180(8) -0.0090(8) 0.0021(7)

loop_
_atom_type_symbol
_atom_type_description
_atom_type_scat_dispersion_real
_atom_type_scat_dispersion_imag
_atom_type_scat_source
C C 0.0033 0.0016 'International Tables Vol C Tables 4.2.6.8 and 6.1.1.4'
H H 0.0000 0.0000 'International Tables Vol C Tables 4.2.6.8 and 6.1.1.4'
N N 0.0061 0.0033 'International Tables Vol C Tables 4.2.6.8 and 6.1.1.4'
O O 0.0106 0.0060 'International Tables Vol C Tables 4.2.6.8 and 6.1.1.4'
F F 0.0171 0.0103 'International Tables Vol C Tables 4.2.6.8 and 6.1.1.4'
B B 0.0013 0.0007 'International Tables Vol C Tables 4.2.6.8 and 6.1.1.4'

loop_
_exptl_crystal_face_index_h
_exptl_crystal_face_index_k
_exptl_crystal_face_index_l
_exptl_crystal_face_perp_dist
-5 1 -2 0.0990
-1 0 5 0.2563
5 -1 4 0.0985
5 -1 -1 0.1738
1 0 -5 0.3100
-5 1 -3 0.0960
5 1 5 0.1115
-5 -1 -3 0.0981
-1 -5 0 0.0459
1 5 0 0.0263

loop_
_geom_angle_atom_site_label_1
_geom_angle_atom_site_label_2
_geom_angle_atom_site_label_3
_geom_angle
_geom_angle_site_symmetry_1
_geom_angle_site_symmetry_3
_geom_angle_publ_flag
C22 O1 B1 125.76(12) . . ?
C23 N3 C12 107.50(12) . . ?
C23 N3 B1 123.16(13) . . ?
C12 N3 B1 127.60(12) . . ?
C23 N4 C11 107.81(12) . . ?
C23 N4 C24 128.12(13) . . ?
C11 N4 C24 122.16(12) . . ?
C18 C17 C22 119.54(14) . . ?
C18 C17 C23 123.92(14) . . ?
C22 C17 C23 116.35(13) . . ?
C4 C5 C1 119.10(14) . . ?
C4 C5 B1 130.65(14) . . ?
C1 C5 B1 110.11(13) . . ?
N3 C23 N4 110.53(13) . . ?
N3 C23 C17 120.99(13) . . ?
N4 C23 C17 128.44(13) . . ?
C7 C6 C10 116.77(15) . . ?
C7 C6 C1 132.62(15) . . ?
C10 C6 C1 110.53(13) . . ?
C19 C18 C17 120.67(15) . . ?
C19 C18 H18 119.7 . . ?
C17 C18 H18 119.7 . . ?
C2 N1 C3 116.77(14) . . ?
C7 N2 C8 116.27(15) . . ?
C13 C12 C11 120.86(14) . . ?
C13 C12 N3 131.61(14) . . ?
C11 C12 N3 107.50(13) . . ?
C2 C1 C5 116.24(14) . . ?
C2 C1 C6 133.38(15) . . ?
C5 C1 C6 110.36(13) . . ?
C9 C10 C6 118.39(15) . . ?
C9 C10 B1 131.91(15) . . ?
C6 C10 B1 109.66(13) . . ?
C29 C24 C25 121.97(15) . . ?
C29 C24 N4 118.14(14) . . ?
C25 C24 N4 119.69(14) . . ?
C24 C29 C28 118.39(15) . . ?
C24 C29 H29 120.8 . . ?
C28 C29 H29 120.8 . . ?
C18 C19 C20 119.62(15) . . ?
C18 C19 H19 120.2 . . ?
C20 C19 H19 120.2 . . ?
C14 C13 C12 116.97(14) . . ?
C14 C13 H13 121.5 . . ?
C12 C13 H13 121.5 . . ?
C10 C9 C8 118.78(16) . . ?
C10 C9 H9 120.6 . . ?
C8 C9 H9 120.6 . . ?
C11 C16 C15 116.22(14) . . ?
C11 C16 H16 121.9 . . ?
C15 C16 H16 121.9 . . ?
N1 C2 F1 113.98(14) . . ?
N1 C2 C1 125.71(15) . . ?
F1 C2 C1 120.31(15) . . ?
C3 C4 C5 118.25(16) . . ?
C3 C4 H4 120.9 . . ?
C5 C4 H4 120.9 . . ?
C20 C21 C22 120.09(15) . . ?
C20 C21 H21 120.0 . . ?
C22 C21 H21 120.0 . . ?
N1 C3 C4 123.66(16) . . ?
N1 C3 H3 118.2 . . ?
C4 C3 H3 118.2 . . ?
C13 C14 C15 121.77(14) . . ?
C13 C14 H14 119.1 . . ?
C15 C14 H14 119.1 . . ?
C16 C11 C12 122.70(14) . . ?
C16 C11 N4 130.57(14) . . ?
C12 C11 N4 106.64(13) . . ?
C26 C25 C24 118.90(16) . . ?
C26 C25 H25 120.5 . . ?
C24 C25 H25 120.5 . . ?
C21 C20 C19 120.84(15) . . ?
C21 C20 H20 119.6 . . ?
C19 C20 H20 119.6 . . ?
C27 C28 C29 120.35(16) . . ?
C27 C28 H28 119.8 . . ?
C29 C28 H28 119.8 . . ?
N2 C7 F2 113.79(14) . . ?
N2 C7 C6 126.17(16) . . ?
F2 C7 C6 120.01(15) . . ?
C16 C15 C14 121.45(14) . . ?
C16 C15 H15 119.3 . . ?
C14 C15 H15 119.3 . . ?
O1 B1 N3 108.14(12) . . ?
O1 B1 C5 113.60(13) . . ?
N3 B1 C5 108.11(12) . . ?
O1 B1 C10 115.06(13) . . ?
N3 B1 C10 112.88(13) . . ?
C5 B1 C10 98.72(12) . . ?
O1 C22 C21 117.66(14) . . ?
O1 C22 C17 123.28(14) . . ?
C21 C22 C17 119.05(14) . . ?
C27 C26 C25 119.85(16) . . ?
C27 C26 H26 120.1 . . ?
C25 C26 H26 120.1 . . ?
C26 C27 C28 120.54(16) . . ?
C26 C27 H27 119.7 . . ?
C28 C27 H27 119.7 . . ?
N2 C8 C9 123.57(16) . . ?
N2 C8 H8 118.2 . . ?
C9 C8 H8 118.2 . . ?

loop_
_geom_bond_atom_site_label_1
_geom_bond_atom_site_label_2
_geom_bond_distance
_geom_bond_site_symmetry_2
_geom_bond_publ_flag
F1 C2 1.3549(19) . ?
F2 C7 1.3546(19) . ?
O1 C22 1.3385(18) . ?
O1 B1 1.475(2) . ?
N3 C23 1.3424(19) . ?
N3 C12 1.4035(19) . ?
N3 B1 1.583(2) . ?
N4 C23 1.3579(19) . ?
N4 C11 1.3989(19) . ?
N4 C24 1.4473(19) . ?
C17 C18 1.407(2) . ?
C17 C22 1.412(2) . ?
C17 C23 1.450(2) . ?
C5 C4 1.390(2) . ?
C5 C1 1.408(2) . ?
C5 B1 1.624(2) . ?
C6 C7 1.389(2) . ?
C6 C10 1.415(2) . ?
C6 C1 1.484(2) . ?
C18 C19 1.377(2) . ?
C18 H18 0.9500 . ?
N1 C2 1.317(2) . ?
N1 C3 1.338(2) . ?
N2 C7 1.310(2) . ?
N2 C8 1.348(2) . ?
C12 C13 1.396(2) . ?
C12 C11 1.396(2) . ?
C1 C2 1.390(2) . ?
C10 C9 1.385(2) . ?
C10 B1 1.632(2) . ?
C24 C29 1.383(2) . ?
C24 C25 1.391(2) . ?
C29 C28 1.392(2) . ?
C29 H29 0.9500 . ?
C19 C20 1.400(2) . ?
C19 H19 0.9500 . ?
C13 C14 1.379(2) . ?
C13 H13 0.9500 . ?
C9 C8 1.394(2) . ?
C9 H9 0.9500 . ?
C16 C11 1.384(2) . ?
C16 C15 1.391(2) . ?
C16 H16 0.9500 . ?
C4 C3 1.388(2) . ?
C4 H4 0.9500 . ?
C21 C20 1.384(2) . ?
C21 C22 1.405(2) . ?
C21 H21 0.9500 . ?
C3 H3 0.9500 . ?
C14 C15 1.408(2) . ?
C14 H14 0.9500 . ?
C25 C26 1.389(2) . ?
C25 H25 0.9500 . ?
C20 H20 0.9500 . ?
C28 C27 1.388(3) . ?
C28 H28 0.9500 . ?
C15 H15 0.9500 . ?
C26 C27 1.385(3) . ?
C26 H26 0.9500 . ?
C27 H27 0.9500 . ?
C8 H8 0.9500 . ?

loop_
_exptl_oxdiff_crystal_face_indexfrac_h
_exptl_oxdiff_crystal_face_indexfrac_k
_exptl_oxdiff_crystal_face_indexfrac_l
_exptl_oxdiff_crystal_face_x
_exptl_oxdiff_crystal_face_y
_exptl_oxdiff_crystal_face_z
-5.0066 0.9939 -2.0075 -0.1145 -0.3624 0.1349
-1.0018 -0.0005 5.0050 0.0278 0.0425 0.3072
5.0064 -0.9935 4.0098 0.1277 0.4045 -0.0311
5.0069 -0.9943 -0.9958 0.0949 0.2992 -0.2905
1.0018 0.0005 -5.0050 -0.0278 -0.0425 -0.3072
-5.0065 0.9937 -3.0087 -0.1211 -0.3835 0.0830
5.0058 1.0074 5.0059 -0.0186 0.4138 0.0202
-5.0060 -1.0071 -3.0037 0.0317 -0.3717 0.0836
-1.0002 -5.0033 0.0118 0.3769 -0.0334 0.0493
1.0002 5.0033 -0.0118 -0.3769 0.0334 -0.0493
